data_4075121
loop_
_publ_author_name
'Benito-Garagorri, David'
'Becker, Eva'
'Wiedermann, Julia'
'Lackner, Wolfgang'
'Pollak, Martin'
'Mereiter, Kurt'
'Kisala, Joanna'
'Kirchner, Karl'

_publ_section_title
;
 Achiral and Chiral Transition Metal Complexes with Modularly Designed
 Tridentate PNP Pincer-Type Ligands Based on N-Heterocyclic Diamines
;
_journal_issue 8
_journal_name_full Organometallics
_journal_page_first 1900
_journal_paper_doi 10.1021/om0600644
_journal_volume 25
_journal_year 2006
_chemical_formula_moiety 'C24 H41 Mo N3 O3 P2, C2 H3 N'
_chemical_formula_sum 'C26 H44 Mo N4 O3 P2'
_chemical_formula_weight 618.53
_chemical_name_common '1112 [Mo(PNP-tBu)(CO)3].CH3CN'
_chemical_name_systematic
; 
 ? 
;
_space_group_IT_number 14
_symmetry_cell_setting monoclinic
_symmetry_space_group_name_Hall '-P 2yn'
_symmetry_space_group_name_H-M 'P 1 21/n 1'
_atom_sites_solution_hydrogens geom
_atom_sites_solution_primary direct
_atom_sites_solution_secondary difmap
_audit_creation_method SHELXL-97
_cell_angle_alpha 90.00
_cell_angle_beta 97.572(1)
_cell_angle_gamma 90.00
_cell_formula_units_Z 4
_cell_length_a 8.7608(4)
_cell_length_b 16.0486(7)
_cell_length_c 21.8824(9)
_cell_measurement_reflns_used 8957
_cell_measurement_temperature 100(2)
_cell_measurement_theta_max 30.00
_cell_measurement_theta_min 2.27
_cell_volume 3049.8(2)
_computing_cell_refinement 'Bruker SAINT'
_computing_data_collection 'Bruker SMART'
_computing_data_reduction 'Bruker SAINT, SADABS, XPREP'
_computing_molecular_graphics 'Bruker SHELXTL'
_computing_publication_material 'Bruker SHELXTL'
_computing_structure_refinement 'SHELXL-97 (Sheldrick, 1997)'
_computing_structure_solution 'SHELXS-97 (Sheldrick, 1997)'
_diffrn_ambient_temperature 100(2)
_diffrn_measured_fraction_theta_full 0.994
_diffrn_measured_fraction_theta_max 0.994
_diffrn_measurement_device_type 'CCD area detector'
_diffrn_measurement_method 'phi and omega scans'
_diffrn_radiation_monochromator graphite
_diffrn_radiation_source 'fine-focus sealed tube'
_diffrn_radiation_type MoK\a
_diffrn_radiation_wavelength 0.71073
_diffrn_reflns_av_R_equivalents 0.0217
_diffrn_reflns_av_sigmaI/netI 0.0143
_diffrn_reflns_limit_h_max 12
_diffrn_reflns_limit_h_min -12
_diffrn_reflns_limit_k_max 22
_diffrn_reflns_limit_k_min -22
_diffrn_reflns_limit_l_max 30
_diffrn_reflns_limit_l_min -30
_diffrn_reflns_number 55933
_diffrn_reflns_theta_full 30.02
_diffrn_reflns_theta_max 30.02
_diffrn_reflns_theta_min 2.27
_diffrn_standards_decay_% 0
_exptl_absorpt_coefficient_mu 0.567
_exptl_absorpt_correction_T_max 0.86
_exptl_absorpt_correction_T_min 0.77
_exptl_absorpt_correction_type multi-scan
_exptl_absorpt_process_details 'program SADABS, V2.10'
_exptl_crystal_colour 'pale yellow'
_exptl_crystal_density_diffrn 1.347
_exptl_crystal_density_method 'not measured'
_exptl_crystal_description block
_exptl_crystal_F_000 1296
_exptl_crystal_size_max 0.52
_exptl_crystal_size_mid 0.40
_exptl_crystal_size_min 0.26
_refine_diff_density_max 0.424
_refine_diff_density_min -0.314
_refine_diff_density_rms 0.051
_refine_ls_extinction_method none
_refine_ls_goodness_of_fit_ref 1.080
_refine_ls_hydrogen_treatment constr
_refine_ls_matrix_type full
_refine_ls_number_parameters 338
_refine_ls_number_reflns 8870
_refine_ls_number_restraints 0
_refine_ls_restrained_S_all 1.080
_refine_ls_R_factor_all 0.0222
_refine_ls_R_factor_gt 0.0201
_refine_ls_shift/su_max 0.001
_refine_ls_shift/su_mean 0.000
_refine_ls_structure_factor_coef Fsqd
_refine_ls_weighting_details 'calc w=1/[\s^2^(Fo^2^)+(0.0221P)^2^+1.3025P] where P=(Fo^2^+2Fc^2^)/3'
_refine_ls_weighting_scheme calc
_refine_ls_wR_factor_gt 0.0497
_refine_ls_wR_factor_ref 0.0508
_reflns_number_gt 8326
_reflns_number_total 8870
_reflns_threshold_expression >2sigma(I)
_cod_data_source_file om0600644si20060122_054457.cif
_cod_data_source_block 4b-1112
_cod_depositor_comments
;
The following automatic conversions were performed:

'_symmetry_cell_setting' value 'Monoclinic' changed to 'monoclinic'
according to /home/saulius/struct/CIF-dictionaries/cif_core.dic
dictionary named 'cif_core.dic' version 2.4.1 from 2010-06-29.

Automatic conversion script
Id: cif_fix_values 1715 2011-07-08 13:25:40Z adriana 
;
_cod_original_sg_symbol_Hall '-P 2yn '
_cod_original_sg_symbol_H-M P2(1)/n
_cod_database_code 4075121

loop_
_symmetry_equiv_pos_as_xyz
'x, y, z'
'-x+1/2, y+1/2, -z+1/2'
'-x, -y, -z'
'x-1/2, -y-1/2, z-1/2'

loop_
_atom_site_label
_atom_site_type_symbol
_atom_site_fract_x
_atom_site_fract_y
_atom_site_fract_z
_atom_site_U_iso_or_equiv
_atom_site_adp_type
_atom_site_occupancy
_atom_site_symmetry_multiplicity
_atom_site_calc_flag
_atom_site_refinement_flags
Mo Mo 0.389478(9) 0.208812(5) 0.192457(4) 0.01164(3) Uani 1 1 d .
P1 P 0.53248(3) 0.237166(17) 0.105009(12) 0.01348(5) Uani 1 1 d .
P2 P 0.33330(3) 0.122028(16) 0.280390(12) 0.01306(5) Uani 1 1 d .
O1 O 0.18509(10) 0.36697(5) 0.18830(4) 0.02405(17) Uani 1 1 d .
O2 O 0.56899(10) 0.34101(6) 0.28129(4) 0.02531(18) Uani 1 1 d .
O3 O 0.08290(10) 0.15920(6) 0.10806(4) 0.02531(17) Uani 1 1 d .
N1 N 0.50481(10) 0.08425(5) 0.17731(4) 0.01406(16) Uani 1 1 d .
N2 N 0.61637(11) 0.14280(6) 0.09604(4) 0.01863(18) Uani 1 1 d .
H2N H 0.6804 0.1382 0.0684 0.022 Uiso 1 1 calc R
N3 N 0.37689(11) 0.02585(5) 0.25425(4) 0.01702(17) Uani 1 1 d .
H3N H 0.3388 -0.0185 0.2705 0.020 Uiso 1 1 calc R
C1 C 0.58869(12) 0.07365(7) 0.12983(5) 0.01585(18) Uani 1 1 d .
C2 C 0.64491(14) -0.00408(7) 0.11450(5) 0.0210(2) Uani 1 1 d .
H2 H 0.7051 -0.0096 0.0817 0.025 Uiso 1 1 calc R
C3 C 0.61074(14) -0.07279(7) 0.14832(5) 0.0228(2) Uani 1 1 d .
H3 H 0.6489 -0.1261 0.1391 0.027 Uiso 1 1 calc R
C4 C 0.52129(14) -0.06438(7) 0.19556(5) 0.0205(2) Uani 1 1 d .
H4 H 0.4957 -0.1114 0.2185 0.025 Uiso 1 1 calc R
C5 C 0.46971(12) 0.01519(6) 0.20857(5) 0.01530(18) Uani 1 1 d .
C6 C 0.70851(12) 0.30625(7) 0.11603(5) 0.01798(19) Uani 1 1 d .
C7 C 0.65722(15) 0.39584(7) 0.12713(6) 0.0258(2) Uani 1 1 d .
H7A H 0.7481 0.4309 0.1387 0.039 Uiso 1 1 calc R
H7B H 0.5926 0.3962 0.1604 0.039 Uiso 1 1 calc R
H7C H 0.5983 0.4176 0.0893 0.039 Uiso 1 1 calc R
C8 C 0.81159(14) 0.30577(8) 0.06420(6) 0.0246(2) Uani 1 1 d .
H8A H 0.9114 0.3309 0.0793 0.037 Uiso 1 1 calc R
H8B H 0.7619 0.3379 0.0290 0.037 Uiso 1 1 calc R
H8C H 0.8270 0.2482 0.0513 0.037 Uiso 1 1 calc R
C9 C 0.80980(13) 0.27320(8) 0.17374(5) 0.0238(2) Uani 1 1 d .
H9A H 0.8974 0.3108 0.1845 0.036 Uiso 1 1 calc R
H9B H 0.8477 0.2175 0.1653 0.036 Uiso 1 1 calc R
H9C H 0.7488 0.2703 0.2082 0.036 Uiso 1 1 calc R
C10 C 0.41653(13) 0.25710(8) 0.02698(5) 0.0207(2) Uani 1 1 d .
C11 C 0.29307(14) 0.32249(9) 0.03644(6) 0.0265(2) Uani 1 1 d .
H11A H 0.2340 0.3364 -0.0034 0.040 Uiso 1 1 calc R
H11B H 0.3430 0.3728 0.0549 0.040 Uiso 1 1 calc R
H11C H 0.2236 0.2998 0.0639 0.040 Uiso 1 1 calc R
C12 C 0.33945(16) 0.17422(9) 0.00524(6) 0.0304(3) Uani 1 1 d .
H12A H 0.2597 0.1846 -0.0297 0.046 Uiso 1 1 calc R
H12B H 0.2925 0.1491 0.0391 0.046 Uiso 1 1 calc R
H12C H 0.4170 0.1362 -0.0075 0.046 Uiso 1 1 calc R
C13 C 0.50539(17) 0.28727(10) -0.02444(6) 0.0332(3) Uani 1 1 d .
H13A H 0.4361 0.2893 -0.0634 0.050 Uiso 1 1 calc R
H13B H 0.5904 0.2488 -0.0285 0.050 Uiso 1 1 calc R
H13C H 0.5467 0.3431 -0.0144 0.050 Uiso 1 1 calc R
C14 C 0.47065(12) 0.12651(7) 0.35522(5) 0.01720(19) Uani 1 1 d .
C15 C 0.43940(14) 0.20607(7) 0.39063(5) 0.0217(2) Uani 1 1 d .
H15A H 0.5207 0.2134 0.4255 0.033 Uiso 1 1 calc R
H15B H 0.3395 0.2013 0.4059 0.033 Uiso 1 1 calc R
H15C H 0.4380 0.2542 0.3630 0.033 Uiso 1 1 calc R
C16 C 0.63401(13) 0.12961(8) 0.33639(5) 0.0222(2) Uani 1 1 d .
H16A H 0.7098 0.1342 0.3734 0.033 Uiso 1 1 calc R
H16B H 0.6429 0.1780 0.3098 0.033 Uiso 1 1 calc R
H16C H 0.6532 0.0786 0.3140 0.033 Uiso 1 1 calc R
C17 C 0.46895(14) 0.04986(8) 0.39774(5) 0.0234(2) Uani 1 1 d .
H17A H 0.5598 0.0511 0.4291 0.035 Uiso 1 1 calc R
H17B H 0.4703 -0.0011 0.3732 0.035 Uiso 1 1 calc R
H17C H 0.3756 0.0509 0.4180 0.035 Uiso 1 1 calc R
C18 C 0.12985(12) 0.11065(7) 0.29914(5) 0.01615(18) Uani 1 1 d .
C19 C 0.06546(13) 0.19941(7) 0.30308(5) 0.0194(2) Uani 1 1 d .
H19A H -0.0426 0.1965 0.3102 0.029 Uiso 1 1 calc R
H19B H 0.0727 0.2289 0.2644 0.029 Uiso 1 1 calc R
H19C H 0.1253 0.2293 0.3372 0.029 Uiso 1 1 calc R
C20 C 0.03379(13) 0.06408(8) 0.24589(5) 0.0231(2) Uani 1 1 d .
H20A H -0.0748 0.0642 0.2524 0.035 Uiso 1 1 calc R
H20B H 0.0703 0.0065 0.2445 0.035 Uiso 1 1 calc R
H20C H 0.0446 0.0919 0.2068 0.035 Uiso 1 1 calc R
C21 C 0.11080(14) 0.06354(7) 0.35865(5) 0.0209(2) Uani 1 1 d .
H21A H 0.0010 0.0576 0.3622 0.031 Uiso 1 1 calc R
H21B H 0.1615 0.0947 0.3942 0.031 Uiso 1 1 calc R
H21C H 0.1577 0.0082 0.3576 0.031 Uiso 1 1 calc R
C22 C 0.26396(12) 0.30724(7) 0.19166(5) 0.01675(19) Uani 1 1 d .
C23 C 0.51925(13) 0.28675(7) 0.24954(5) 0.01777(19) Uani 1 1 d .
C24 C 0.20047(12) 0.16962(6) 0.13812(5) 0.01691(19) Uani 1 1 d .
N4 N 0.7846(2) 0.09730(10) -0.01360(7) 0.0519(4) Uani 1 1 d .
C25 C 0.83782(18) 0.07670(9) -0.05525(7) 0.0342(3) Uani 1 1 d .
C26 C 0.9059(2) 0.04956(11) -0.10907(8) 0.0467(4) Uani 1 1 d .
H26A H 0.9616 -0.0028 -0.0997 0.070 Uiso 1 1 calc R
H26B H 0.9776 0.0922 -0.1200 0.070 Uiso 1 1 calc R
H26C H 0.8244 0.0410 -0.1437 0.070 Uiso 1 1 calc R

loop_
_atom_site_aniso_label
_atom_site_aniso_U_11
_atom_site_aniso_U_22
_atom_site_aniso_U_33
_atom_site_aniso_U_23
_atom_site_aniso_U_13
_atom_site_aniso_U_12
Mo 0.01197(4) 0.01148(4) 0.01162(4) -0.00046(3) 0.00214(3) 0.00043(3)
P1 0.01347(11) 0.01509(11) 0.01196(11) 0.00094(9) 0.00200(9) 0.00113(9)
P2 0.01393(11) 0.01299(11) 0.01246(11) -0.00052(8) 0.00248(9) -0.00010(9)
O1 0.0232(4) 0.0168(4) 0.0323(5) -0.0028(3) 0.0045(3) 0.0048(3)
O2 0.0284(4) 0.0248(4) 0.0226(4) -0.0065(3) 0.0028(3) -0.0076(3)
O3 0.0182(4) 0.0308(5) 0.0254(4) 0.0007(3) -0.0026(3) -0.0019(3)
N1 0.0147(4) 0.0141(4) 0.0134(4) -0.0002(3) 0.0017(3) 0.0018(3)
N2 0.0227(4) 0.0173(4) 0.0177(4) 0.0012(3) 0.0097(3) 0.0034(3)
N3 0.0226(4) 0.0121(4) 0.0176(4) 0.0006(3) 0.0074(3) 0.0000(3)
C1 0.0160(4) 0.0169(5) 0.0146(4) -0.0003(4) 0.0021(4) 0.0025(4)
C2 0.0254(5) 0.0193(5) 0.0197(5) -0.0013(4) 0.0077(4) 0.0063(4)
C3 0.0299(6) 0.0169(5) 0.0224(5) -0.0011(4) 0.0064(4) 0.0079(4)
C4 0.0282(6) 0.0137(5) 0.0202(5) 0.0013(4) 0.0053(4) 0.0043(4)
C5 0.0162(4) 0.0144(4) 0.0151(4) -0.0001(3) 0.0014(4) 0.0016(3)
C6 0.0148(4) 0.0199(5) 0.0198(5) 0.0005(4) 0.0043(4) -0.0009(4)
C7 0.0250(6) 0.0188(5) 0.0347(6) -0.0015(5) 0.0082(5) -0.0036(4)
C8 0.0196(5) 0.0302(6) 0.0254(6) 0.0031(5) 0.0087(4) -0.0016(4)
C9 0.0137(5) 0.0358(6) 0.0214(5) -0.0008(5) 0.0004(4) 0.0002(4)
C10 0.0196(5) 0.0294(6) 0.0127(4) 0.0019(4) 0.0001(4) 0.0023(4)
C11 0.0232(6) 0.0347(6) 0.0203(5) 0.0064(5) -0.0019(4) 0.0063(5)
C12 0.0284(6) 0.0417(7) 0.0201(5) -0.0095(5) 0.0002(5) -0.0032(5)
C13 0.0300(6) 0.0537(9) 0.0164(5) 0.0105(5) 0.0044(5) 0.0027(6)
C14 0.0167(5) 0.0194(5) 0.0149(4) 0.0010(4) 0.0000(4) 0.0006(4)
C15 0.0234(5) 0.0243(5) 0.0165(5) -0.0039(4) -0.0007(4) -0.0008(4)
C16 0.0165(5) 0.0278(6) 0.0213(5) 0.0022(4) -0.0010(4) 0.0012(4)
C17 0.0254(6) 0.0251(6) 0.0188(5) 0.0056(4) -0.0006(4) 0.0020(4)
C18 0.0156(4) 0.0171(5) 0.0162(4) -0.0006(4) 0.0039(4) -0.0015(4)
C19 0.0166(5) 0.0202(5) 0.0220(5) 0.0006(4) 0.0046(4) 0.0021(4)
C20 0.0204(5) 0.0284(6) 0.0207(5) -0.0040(4) 0.0039(4) -0.0079(4)
C21 0.0225(5) 0.0214(5) 0.0201(5) 0.0026(4) 0.0077(4) -0.0016(4)
C22 0.0170(5) 0.0156(4) 0.0180(5) -0.0015(4) 0.0034(4) -0.0017(4)
C23 0.0174(5) 0.0193(5) 0.0169(5) 0.0014(4) 0.0037(4) -0.0004(4)
C24 0.0185(5) 0.0152(4) 0.0174(5) 0.0000(4) 0.0037(4) 0.0011(4)
N4 0.0656(10) 0.0553(9) 0.0413(8) -0.0121(7) 0.0307(7) -0.0059(8)
C25 0.0440(8) 0.0300(7) 0.0318(7) -0.0046(5) 0.0169(6) -0.0048(6)
C26 0.0691(12) 0.0373(8) 0.0401(8) -0.0100(6) 0.0308(8) -0.0012(8)

loop_
_atom_type_symbol
_atom_type_description
_atom_type_scat_dispersion_real
_atom_type_scat_dispersion_imag
_atom_type_scat_source
C C 0.0033 0.0016 'International Tables Vol C Tables 4.2.6.8 and 6.1.1.4'
H H 0.0000 0.0000 'International Tables Vol C Tables 4.2.6.8 and 6.1.1.4'
N N 0.0061 0.0033 'International Tables Vol C Tables 4.2.6.8 and 6.1.1.4'
O O 0.0106 0.0060 'International Tables Vol C Tables 4.2.6.8 and 6.1.1.4'
P P 0.1023 0.0942 'International Tables Vol C Tables 4.2.6.8 and 6.1.1.4'
Mo Mo -1.6832 0.6857 'International Tables Vol C Tables 4.2.6.8 and 6.1.1.4'

loop_
_geom_angle_atom_site_label_1
_geom_angle_atom_site_label_2
_geom_angle_atom_site_label_3
_geom_angle
C22 Mo C24 79.98(4)
C22 Mo C23 76.74(4)
C24 Mo C23 156.53(4)
C22 Mo N1 168.79(4)
C24 Mo N1 89.20(4)
C23 Mo N1 114.20(4)
C22 Mo P1 100.95(3)
C24 Mo P1 93.56(3)
C23 Mo P1 93.66(3)
N1 Mo P1 76.64(2)
C22 Mo P2 107.28(3)
C24 Mo P2 92.93(3)
C23 Mo P2 91.21(3)
N1 Mo P2 75.97(2)
P1 Mo P2 151.728(9)
N2 P1 C6 100.31(5)
N2 P1 C10 103.53(5)
C6 P1 C10 110.34(5)
N2 P1 Mo 101.32(3)
C6 P1 Mo 119.96(4)
C10 P1 Mo 117.63(4)
N3 P2 C18 104.15(5)
N3 P2 C14 100.30(5)
C18 P2 C14 108.95(5)
N3 P2 Mo 99.91(3)
C18 P2 Mo 120.84(3)
C14 P2 Mo 118.67(3)
C5 N1 C1 117.62(9)
C5 N1 Mo 120.47(7)
C1 N1 Mo 120.94(7)
C1 N2 P1 123.11(7)
C1 N2 H2N 118.4
P1 N2 H2N 118.4
C5 N3 P2 122.29(7)
C5 N3 H3N 118.9
P2 N3 H3N 118.9
N1 C1 N2 117.52(9)
N1 C1 C2 122.52(10)
N2 C1 C2 119.95(9)
C3 C2 C1 118.37(10)
C3 C2 H2 120.8
C1 C2 H2 120.8
C2 C3 C4 120.40(10)
C2 C3 H3 119.8
C4 C3 H3 119.8
C3 C4 C5 118.16(10)
C3 C4 H4 120.9
C5 C4 H4 120.9
N1 C5 N3 117.23(9)
N1 C5 C4 122.85(10)
N3 C5 C4 119.91(10)
C7 C6 C9 110.01(10)
C7 C6 C8 109.48(9)
C9 C6 C8 105.78(9)
C7 C6 P1 108.59(8)
C9 C6 P1 105.97(8)
C8 C6 P1 116.82(8)
C6 C7 H7A 109.5
C6 C7 H7B 109.5
H7A C7 H7B 109.5
C6 C7 H7C 109.5
H7A C7 H7C 109.5
H7B C7 H7C 109.5
C6 C8 H8A 109.5
C6 C8 H8B 109.5
H8A C8 H8B 109.5
C6 C8 H8C 109.5
H8A C8 H8C 109.5
H8B C8 H8C 109.5
C6 C9 H9A 109.5
C6 C9 H9B 109.5
H9A C9 H9B 109.5
C6 C9 H9C 109.5
H9A C9 H9C 109.5
H9B C9 H9C 109.5
C13 C10 C12 106.96(10)
C13 C10 C11 108.53(10)
C12 C10 C11 110.07(10)
C13 C10 P1 116.87(9)
C12 C10 P1 107.09(8)
C11 C10 P1 107.23(8)
C10 C11 H11A 109.5
C10 C11 H11B 109.5
H11A C11 H11B 109.5
C10 C11 H11C 109.5
H11A C11 H11C 109.5
H11B C11 H11C 109.5
C10 C12 H12A 109.5
C10 C12 H12B 109.5
H12A C12 H12B 109.5
C10 C12 H12C 109.5
H12A C12 H12C 109.5
H12B C12 H12C 109.5
C10 C13 H13A 109.5
C10 C13 H13B 109.5
H13A C13 H13B 109.5
C10 C13 H13C 109.5
H13A C13 H13C 109.5
H13B C13 H13C 109.5
C15 C14 C16 109.96(9)
C15 C14 C17 109.98(9)
C16 C14 C17 105.66(9)
C15 C14 P2 109.34(7)
C16 C14 P2 106.00(7)
C17 C14 P2 115.70(8)
C14 C15 H15A 109.5
C14 C15 H15B 109.5
H15A C15 H15B 109.5
C14 C15 H15C 109.5
H15A C15 H15C 109.5
H15B C15 H15C 109.5
C14 C16 H16A 109.5
C14 C16 H16B 109.5
H16A C16 H16B 109.5
C14 C16 H16C 109.5
H16A C16 H16C 109.5
H16B C16 H16C 109.5
C14 C17 H17A 109.5
C14 C17 H17B 109.5
H17A C17 H17B 109.5
C14 C17 H17C 109.5
H17A C17 H17C 109.5
H17B C17 H17C 109.5
C21 C18 C20 107.08(9)
C21 C18 C19 109.09(9)
C20 C18 C19 108.92(9)
C21 C18 P2 116.31(8)
C20 C18 P2 108.67(7)
C19 C18 P2 106.62(7)
C18 C19 H19A 109.5
C18 C19 H19B 109.5
H19A C19 H19B 109.5
C18 C19 H19C 109.5
H19A C19 H19C 109.5
H19B C19 H19C 109.5
C18 C20 H20A 109.5
C18 C20 H20B 109.5
H20A C20 H20B 109.5
C18 C20 H20C 109.5
H20A C20 H20C 109.5
H20B C20 H20C 109.5
C18 C21 H21A 109.5
C18 C21 H21B 109.5
H21A C21 H21B 109.5
C18 C21 H21C 109.5
H21A C21 H21C 109.5
H21B C21 H21C 109.5
O1 C22 Mo 176.91(10)
O2 C23 Mo 166.93(10)
O3 C24 Mo 169.48(9)
N4 C25 C26 179.58(18)
C25 C26 H26A 109.5
C25 C26 H26B 109.5
H26A C26 H26B 109.5
C25 C26 H26C 109.5
H26A C26 H26C 109.5
H26B C26 H26C 109.5

loop_
_geom_bond_atom_site_label_1
_geom_bond_atom_site_label_2
_geom_bond_distance
Mo C22 1.9235(11)
Mo C24 2.0080(11)
Mo C23 2.0107(11)
Mo N1 2.2837(9)
Mo P1 2.4638(3)
Mo P2 2.4767(3)
P1 N2 1.7060(10)
P1 C6 1.8888(11)
P1 C10 1.8955(11)
P2 N3 1.7068(9)
P2 C18 1.8898(11)
P2 C14 1.9013(11)
O1 C22 1.1782(13)
O2 C23 1.1624(14)
O3 C24 1.1589(14)
N1 C5 1.3588(13)
N1 C1 1.3600(13)
N2 C1 1.3726(14)
N2 H2N 0.8800
N3 C5 1.3798(13)
N3 H3N 0.8800
C1 C2 1.3982(15)
C2 C3 1.3825(16)
C2 H2 0.9500
C3 C4 1.3836(16)
C3 H3 0.9500
C4 C5 1.3964(14)
C4 H4 0.9500
C6 C7 1.5352(16)
C6 C9 1.5390(16)
C6 C8 1.5400(15)
C7 H7A 0.9800
C7 H7B 0.9800
C7 H7C 0.9800
C8 H8A 0.9800
C8 H8B 0.9800
C8 H8C 0.9800
C9 H9A 0.9800
C9 H9B 0.9800
C9 H9C 0.9800
C10 C13 1.5288(17)
C10 C12 1.5385(18)
C10 C11 1.5405(17)
C11 H11A 0.9800
C11 H11B 0.9800
C11 H11C 0.9800
C12 H12A 0.9800
C12 H12B 0.9800
C12 H12C 0.9800
C13 H13A 0.9800
C13 H13B 0.9800
C13 H13C 0.9800
C14 C15 1.5368(16)
C14 C16 1.5414(15)
C14 C17 1.5437(16)
C15 H15A 0.9800
C15 H15B 0.9800
C15 H15C 0.9800
C16 H16A 0.9800
C16 H16B 0.9800
C16 H16C 0.9800
C17 H17A 0.9800
C17 H17B 0.9800
C17 H17C 0.9800
C18 C21 1.5339(15)
C18 C20 1.5382(15)
C18 C19 1.5386(15)
C19 H19A 0.9800
C19 H19B 0.9800
C19 H19C 0.9800
C20 H20A 0.9800
C20 H20B 0.9800
C20 H20C 0.9800
C21 H21A 0.9800
C21 H21B 0.9800
C21 H21C 0.9800
N4 C25 1.1268(19)
C25 C26 1.4551(19)
C26 H26A 0.9800
C26 H26B 0.9800
C26 H26C 0.9800

loop_
_geom_hbond_atom_site_label_D
_geom_hbond_atom_site_label_H
_geom_hbond_atom_site_label_A
_geom_hbond_distance_DH
_geom_hbond_distance_HA
_geom_hbond_distance_DA
_geom_hbond_angle_DHA
_geom_hbond_site_symmetry_A
N2 H2N N4 0.88 2.22 3.0647(16) 161.4 .
N3 H3N O1 0.88 2.07 2.9252(12) 163.5 2_545

loop_
_geom_torsion_atom_site_label_1
_geom_torsion_atom_site_label_2
_geom_torsion_atom_site_label_3
_geom_torsion_atom_site_label_4
_geom_torsion
C22 Mo P1 N2 -169.05(5)
C24 Mo P1 N2 -88.58(5)
C23 Mo P1 N2 113.76(5)
N1 Mo P1 N2 -0.25(4)
P2 Mo P1 N2 14.34(4)
C22 Mo P1 C6 81.92(5)
C24 Mo P1 C6 162.39(5)
C23 Mo P1 C6 4.73(5)
N1 Mo P1 C6 -109.28(5)
P2 Mo P1 C6 -94.69(4)
C22 Mo P1 C10 -57.08(5)
C24 Mo P1 C10 23.39(5)
C23 Mo P1 C10 -134.26(5)
N1 Mo P1 C10 111.72(5)
P2 Mo P1 C10 126.32(5)
C22 Mo P2 N3 153.45(5)
C24 Mo P2 N3 73.04(5)
C23 Mo P2 N3 -130.07(5)
N1 Mo P2 N3 -15.40(4)
P1 Mo P2 N3 -30.04(4)
C22 Mo P2 C18 40.29(5)
C24 Mo P2 C18 -40.12(5)
C23 Mo P2 C18 116.77(5)
N1 Mo P2 C18 -128.56(5)
P1 Mo P2 C18 -143.20(4)
C22 Mo P2 C14 -98.96(5)
C24 Mo P2 C14 -179.37(5)
C23 Mo P2 C14 -22.47(5)
N1 Mo P2 C14 92.19(5)
P1 Mo P2 C14 77.55(4)
C22 Mo N1 C5 -93.4(2)
C24 Mo N1 C5 -78.35(8)
C23 Mo N1 C5 99.80(8)
P1 Mo N1 C5 -172.20(8)
P2 Mo N1 C5 14.87(7)
C22 Mo N1 C1 75.1(2)
C24 Mo N1 C1 90.14(8)
C23 Mo N1 C1 -91.71(8)
P1 Mo N1 C1 -3.71(7)
P2 Mo N1 C1 -176.64(8)
C6 P1 N2 C1 127.99(9)
C10 P1 N2 C1 -117.99(9)
Mo P1 N2 C1 4.34(10)
C18 P2 N3 C5 145.73(9)
C14 P2 N3 C5 -101.55(9)
Mo P2 N3 C5 20.23(9)
C5 N1 C1 N2 176.28(9)
Mo N1 C1 N2 7.48(13)
C5 N1 C1 C2 -3.10(15)
Mo N1 C1 C2 -171.91(8)
P1 N2 C1 N1 -7.95(14)
P1 N2 C1 C2 171.45(9)
N1 C1 C2 C3 1.37(17)
N2 C1 C2 C3 -178.01(11)
C1 C2 C3 C4 0.85(18)
C2 C3 C4 C5 -1.20(18)
C1 N1 C5 N3 -176.22(9)
Mo N1 C5 N3 -7.36(13)
C1 N1 C5 C4 2.74(15)
Mo N1 C5 C4 171.60(8)
P2 N3 C5 N1 -10.98(14)
P2 N3 C5 C4 170.03(9)
C3 C4 C5 N1 -0.64(17)
C3 C4 C5 N3 178.30(11)
N2 P1 C6 C7 -178.26(8)
C10 P1 C6 C7 73.01(9)
Mo P1 C6 C7 -68.68(9)
N2 P1 C6 C9 -60.11(8)
C10 P1 C6 C9 -168.84(7)
Mo P1 C6 C9 49.47(8)
N2 P1 C6 C8 57.38(9)
C10 P1 C6 C8 -51.35(10)
Mo P1 C6 C8 166.96(7)
N2 P1 C10 C13 -78.15(11)
C6 P1 C10 C13 28.44(12)
Mo P1 C10 C13 171.13(9)
N2 P1 C10 C12 41.71(9)
C6 P1 C10 C12 148.31(8)
Mo P1 C10 C12 -69.01(8)
N2 P1 C10 C11 159.83(8)
C6 P1 C10 C11 -93.58(9)
Mo P1 C10 C11 49.11(9)
N3 P2 C14 C15 -174.30(8)
C18 P2 C14 C15 -65.33(9)
Mo P2 C14 C15 78.32(8)
N3 P2 C14 C16 67.22(8)
C18 P2 C14 C16 176.18(7)
Mo P2 C14 C16 -40.16(8)
N3 P2 C14 C17 -49.50(9)
C18 P2 C14 C17 59.47(9)
Mo P2 C14 C17 -156.87(7)
N3 P2 C18 C21 75.66(9)
C14 P2 C18 C21 -30.69(9)
Mo P2 C18 C21 -173.42(6)
N3 P2 C18 C20 -45.20(9)
C14 P2 C18 C20 -151.54(8)
Mo P2 C18 C20 65.73(8)
N3 P2 C18 C19 -162.46(7)
C14 P2 C18 C19 91.20(8)
Mo P2 C18 C19 -51.53(8)
C22 Mo C23 O2 9.0(4)
C24 Mo C23 O2 1.7(5)
N1 Mo C23 O2 -173.7(4)
P1 Mo C23 O2 109.4(4)
P2 Mo C23 O2 -98.5(4)
C22 Mo C24 O3 1.1(5)
C23 Mo C24 O3 8.3(6)
N1 Mo C24 O3 -176.0(5)
P1 Mo C24 O3 -99.4(5)
P2 Mo C24 O3 108.1(5)
